data_7205927
loop_
_publ_author_name
'Yang, Tianshe'
'Xia, Ao'
'Liu, Qian'
'Shi, Mei'
'Wu, Huazhou'
'Xiong, Liqin'
'Huang, Chunhui'
'Li, Fuyou'

_publ_section_title
;
 Polymer nanoparticles with an embedded phosphorescent osmium(ii)
 complex for cell imaging
;
_journal_issue 14
_journal_name_full 'Journal of Materials Chemistry'
_journal_page_first 5360
_journal_paper_doi 10.1039/c0jm04235h
_journal_volume 21
_journal_year 2011
_chemical_formula_sum 'C46 H39 F12 N4 O0.5 Os P4'
_chemical_formula_weight 1197.89
_chemical_name_systematic
;
?
;
_space_group_IT_number 14
_symmetry_cell_setting monoclinic
_symmetry_space_group_name_Hall '-P 2ybc'
_symmetry_space_group_name_H-M 'P 1 21/c 1'
_atom_sites_solution_hydrogens geom
_atom_sites_solution_primary direct
_atom_sites_solution_secondary difmap
_audit_creation_method SHELXL-97
_cell_angle_alpha 90.00
_cell_angle_beta 105.373(7)
_cell_angle_gamma 90.00
_cell_formula_units_Z 4
_cell_length_a 21.887(15)
_cell_length_b 11.094(7)
_cell_length_c 20.234(13)
_cell_measurement_reflns_used 948
_cell_measurement_temperature 293(2)
_cell_measurement_theta_max 25.882
_cell_measurement_theta_min 2.521
_cell_volume 4737(5)
_computing_cell_refinement 'Bruker SMART'
_computing_data_collection 'Bruker SMART'
_computing_data_reduction 'Bruker SHELXTL'
_computing_molecular_graphics 'Bruker SHELXTL'
_computing_publication_material 'Bruker SHELXTL'
_computing_structure_refinement 'SHELXL-97 (Sheldrick, 1997)'
_computing_structure_solution 'SHELXS-97 (Sheldrick, 1990)'
_diffrn_ambient_temperature 293(2)
_diffrn_measured_fraction_theta_full 0.997
_diffrn_measured_fraction_theta_max 0.997
_diffrn_measurement_device_type 'CCD area detector'
_diffrn_measurement_method 'phi and omega scans'
_diffrn_radiation_monochromator graphite
_diffrn_radiation_source 'fine-focus sealed tube'
_diffrn_radiation_type MoK\a
_diffrn_radiation_wavelength 0.71073
_diffrn_reflns_av_R_equivalents 0.0522
_diffrn_reflns_av_sigmaI/netI 0.0522
_diffrn_reflns_limit_h_max 26
_diffrn_reflns_limit_h_min -25
_diffrn_reflns_limit_k_max 12
_diffrn_reflns_limit_k_min -13
_diffrn_reflns_limit_l_max 18
_diffrn_reflns_limit_l_min -24
_diffrn_reflns_number 18989
_diffrn_reflns_theta_full 25.01
_diffrn_reflns_theta_max 25.01
_diffrn_reflns_theta_min 1.93
_exptl_absorpt_coefficient_mu 2.913
_exptl_absorpt_correction_T_max 0.8680
_exptl_absorpt_correction_T_min 0.7593
_exptl_absorpt_correction_type multi-scan
_exptl_absorpt_process_details sadabs
_exptl_crystal_colour red
_exptl_crystal_density_diffrn 1.679
_exptl_crystal_density_method 'not measured'
_exptl_crystal_description polyhedron
_exptl_crystal_F_000 2364
_exptl_crystal_size_max 0.10
_exptl_crystal_size_mid 0.10
_exptl_crystal_size_min 0.05
_refine_diff_density_max 1.125
_refine_diff_density_min -1.476
_refine_diff_density_rms 0.104
_refine_ls_extinction_method none
_refine_ls_goodness_of_fit_ref 1.001
_refine_ls_hydrogen_treatment constr
_refine_ls_matrix_type full
_refine_ls_number_parameters 608
_refine_ls_number_reflns 8319
_refine_ls_number_restraints 0
_refine_ls_restrained_S_all 1.001
_refine_ls_R_factor_all 0.0524
_refine_ls_R_factor_gt 0.0381
_refine_ls_shift/su_max 0.003
_refine_ls_shift/su_mean 0.000
_refine_ls_structure_factor_coef Fsqd
_refine_ls_weighting_details 'calc w=1/[\s^2^(Fo^2^)+(0.0580P)^2^+0.0000P] where P=(Fo^2^+2Fc^2^)/3'
_refine_ls_weighting_scheme calc
_refine_ls_wR_factor_gt 0.0941
_refine_ls_wR_factor_ref 0.1007
_reflns_number_gt 6428
_reflns_number_total 8319
_reflns_threshold_expression >2sigma(I)
_cod_data_source_file c0jm04235h.txt
_cod_data_source_block f80919b
_cod_depositor_comments
;
The following automatic conversions were performed:
'_symmetry_cell_setting' value 'Monoclinic' changed to 'monoclinic'
according to '/home/saulius/struct/CIF-dictionaries/cif_core.dic'
dictionary named 'cif_core.dic' version 2.4.1 from 2010-06-29.

Automatic conversion script
Id: cif_fix_enum 1555 2011-01-17 13:19:09Z saulius 
;
_cod_original_cell_volume 4738(5)
_cod_original_sg_symbol_H-M P2(1)/c
_cod_original_formula_sum 'C46 H39 F12 N4 O0.50 Os P4'
_cod_database_code 7205927

loop_
_symmetry_equiv_pos_as_xyz
'x, y, z'
'-x, y+1/2, -z+1/2'
'-x, -y, -z'
'x, -y-1/2, z-1/2'

loop_
_atom_site_label
_atom_site_type_symbol
_atom_site_fract_x
_atom_site_fract_y
_atom_site_fract_z
_atom_site_U_iso_or_equiv
_atom_site_adp_type
_atom_site_occupancy
_atom_site_symmetry_multiplicity
_atom_site_calc_flag
_atom_site_refinement_flags
_atom_site_disorder_assembly
_atom_site_disorder_group
Os1 Os 0.763653(9) 0.886635(18) 0.516595(9) 0.04012(9) Uani 1 1 d . . .
P1 P 0.72368(7) 1.04724(15) 0.44744(7) 0.0561(4) Uani 1 1 d . . .
P2 P 0.77268(7) 0.80266(15) 0.41653(7) 0.0533(4) Uani 1 1 d . . .
N1 N 0.79923(19) 0.7440(4) 0.5871(2) 0.0434(10) Uani 1 1 d . . .
N2 N 0.68339(19) 0.7808(4) 0.5108(2) 0.0496(11) Uani 1 1 d . . .
N3 N 0.75952(19) 0.9694(4) 0.60925(19) 0.0425(10) Uani 1 1 d . . .
N4 N 0.84797(19) 0.9830(4) 0.5437(2) 0.0451(10) Uani 1 1 d . . .
C1 C 0.8580(2) 0.7346(5) 0.6274(3) 0.0511(13) Uani 1 1 d . . .
H1A H 0.8894 0.7839 0.6188 0.061 Uiso 1 1 calc R . .
C2 C 0.8739(3) 0.6552(6) 0.6811(3) 0.0637(16) Uani 1 1 d . . .
H2A H 0.9154 0.6513 0.7083 0.076 Uiso 1 1 calc R . .
C3 C 0.8289(3) 0.5826(6) 0.6941(3) 0.0697(18) Uani 1 1 d . . .
H3A H 0.8393 0.5270 0.7297 0.084 Uiso 1 1 calc R . .
C4 C 0.7682(3) 0.5921(5) 0.6544(3) 0.0631(16) Uani 1 1 d . . .
H4A H 0.7366 0.5448 0.6641 0.076 Uiso 1 1 calc R . .
C5 C 0.7534(2) 0.6711(5) 0.6002(3) 0.0475(12) Uani 1 1 d . . .
C6 C 0.6904(3) 0.6857(6) 0.5530(3) 0.0566(14) Uani 1 1 d . . .
C7 C 0.6422(4) 0.6042(7) 0.5502(4) 0.089(2) Uani 1 1 d . . .
H7A H 0.6487 0.5370 0.5788 0.107 Uiso 1 1 calc R . .
C8 C 0.5842(4) 0.6242(9) 0.5043(5) 0.107(3) Uani 1 1 d . . .
H8A H 0.5507 0.5721 0.5030 0.128 Uiso 1 1 calc R . .
C9 C 0.5763(3) 0.7177(9) 0.4621(4) 0.090(2) Uani 1 1 d . . .
H9A H 0.5374 0.7307 0.4305 0.108 Uiso 1 1 calc R . .
C10 C 0.6257(2) 0.7948(7) 0.4655(3) 0.0652(17) Uani 1 1 d . . .
H10A H 0.6196 0.8598 0.4355 0.078 Uiso 1 1 calc R . .
C11 C 0.7125(3) 0.9591(5) 0.6393(3) 0.0568(14) Uani 1 1 d . . .
H11A H 0.6758 0.9187 0.6163 0.068 Uiso 1 1 calc R . .
C12 C 0.7161(3) 1.0057(6) 0.7027(3) 0.0716(18) Uani 1 1 d . . .
H12A H 0.6824 0.9972 0.7222 0.086 Uiso 1 1 calc R . .
C13 C 0.7688(4) 1.0640(7) 0.7366(3) 0.080(2) Uani 1 1 d . . .
H13A H 0.7718 1.0970 0.7796 0.096 Uiso 1 1 calc R . .
C14 C 0.8180(4) 1.0742(6) 0.7073(3) 0.0717(18) Uani 1 1 d . . .
H14A H 0.8553 1.1124 0.7308 0.086 Uiso 1 1 calc R . .
C15 C 0.8124(3) 1.0279(5) 0.6427(3) 0.0520(13) Uani 1 1 d . . .
C16 C 0.8608(3) 1.0398(5) 0.6062(3) 0.0527(14) Uani 1 1 d . . .
C17 C 0.9160(3) 1.1074(5) 0.6295(4) 0.0696(18) Uani 1 1 d . . .
H17A H 0.9255 1.1416 0.6730 0.083 Uiso 1 1 calc R . .
C18 C 0.9559(4) 1.1238(6) 0.5892(5) 0.081(2) Uani 1 1 d . . .
H18A H 0.9928 1.1688 0.6048 0.097 Uiso 1 1 calc R . .
C19 C 0.9412(3) 1.0729(6) 0.5250(4) 0.0719(19) Uani 1 1 d . . .
H19A H 0.9670 1.0858 0.4957 0.086 Uiso 1 1 calc R . .
C20 C 0.8884(3) 1.0036(5) 0.5051(3) 0.0561(14) Uani 1 1 d . . .
H20A H 0.8796 0.9681 0.4619 0.067 Uiso 1 1 calc R . .
C21 C 0.7633(3) 1.1899(6) 0.4749(4) 0.0703(18) Uani 1 1 d . . .
C22 C 0.7576(4) 1.2452(7) 0.5353(4) 0.096(2) Uani 1 1 d . . .
H22A H 0.7297 1.2133 0.5583 0.115 Uiso 1 1 calc R . .
C23 C 0.7921(6) 1.3449(8) 0.5607(7) 0.137(4) Uani 1 1 d . . .
H23A H 0.7861 1.3817 0.5998 0.164 Uiso 1 1 calc R . .
C24 C 0.8338(6) 1.3903(9) 0.5312(8) 0.142(5) Uani 1 1 d . . .
H24A H 0.8584 1.4556 0.5515 0.170 Uiso 1 1 calc R . .
C25 C 0.8418(5) 1.3445(9) 0.4725(8) 0.135(5) Uani 1 1 d . . .
H25A H 0.8698 1.3804 0.4510 0.161 Uiso 1 1 calc R . .
C26 C 0.8069(4) 1.2414(7) 0.4439(5) 0.097(3) Uani 1 1 d . . .
H26A H 0.8130 1.2074 0.4041 0.116 Uiso 1 1 calc R . .
C27 C 0.6397(3) 1.0833(7) 0.4297(3) 0.076(2) Uani 1 1 d . . .
C28 C 0.6131(4) 1.1014(8) 0.4827(4) 0.095(3) Uani 1 1 d . . .
H28A H 0.6388 1.1018 0.5273 0.113 Uiso 1 1 calc R . .
C29 C 0.5497(4) 1.1187(11) 0.4715(5) 0.151(5) Uani 1 1 d . . .
H29A H 0.5322 1.1331 0.5079 0.181 Uiso 1 1 calc R . .
C30 C 0.5129(5) 1.1146(18) 0.4069(7) 0.285(14) Uani 1 1 d . . .
H30A H 0.4696 1.1280 0.3984 0.342 Uiso 1 1 calc R . .
C31 C 0.5376(5) 1.0917(19) 0.3551(5) 0.295(14) Uani 1 1 d . . .
H31A H 0.5109 1.0841 0.3111 0.354 Uiso 1 1 calc R . .
C32 C 0.6016(4) 1.0788(13) 0.3648(4) 0.166(6) Uani 1 1 d . . .
H32A H 0.6186 1.0673 0.3277 0.199 Uiso 1 1 calc R . .
C33 C 0.7372(3) 1.0223(7) 0.3634(3) 0.075(2) Uani 1 1 d . . .
H33A H 0.7283 1.0821 0.3300 0.090 Uiso 1 1 calc R . .
C34 C 0.7592(3) 0.9197(7) 0.3516(3) 0.080(2) Uani 1 1 d . . .
H34A H 0.7683 0.9054 0.3100 0.096 Uiso 1 1 calc R . .
C35 C 0.8450(2) 0.7278(5) 0.4094(3) 0.0526(13) Uani 1 1 d . . .
C36 C 0.8503(3) 0.6863(7) 0.3469(3) 0.0764(19) Uani 1 1 d . . .
H36A H 0.8176 0.7001 0.3077 0.092 Uiso 1 1 calc R . .
C37 C 0.9034(4) 0.6249(7) 0.3419(4) 0.087(2) Uani 1 1 d . . .
H37A H 0.9065 0.5982 0.2993 0.105 Uiso 1 1 calc R . .
C38 C 0.9510(3) 0.6031(6) 0.3985(4) 0.078(2) Uani 1 1 d . . .
H38A H 0.9868 0.5612 0.3950 0.094 Uiso 1 1 calc R . .
C39 C 0.9464(3) 0.6426(6) 0.4606(4) 0.0720(18) Uani 1 1 d . . .
H39A H 0.9792 0.6276 0.4996 0.086 Uiso 1 1 calc R . .
C40 C 0.8935(3) 0.7048(6) 0.4664(3) 0.0603(15) Uani 1 1 d . . .
H40A H 0.8908 0.7312 0.5092 0.072 Uiso 1 1 calc R . .
C41 C 0.7131(3) 0.6889(8) 0.3773(3) 0.078(2) Uani 1 1 d . . .
C42 C 0.6599(3) 0.7203(10) 0.3269(4) 0.116(4) Uani 1 1 d . . .
H42A H 0.6548 0.7978 0.3087 0.139 Uiso 1 1 calc R . .
C43 C 0.6137(6) 0.6319(14) 0.3038(7) 0.160(7) Uani 1 1 d . . .
H43A H 0.5770 0.6517 0.2703 0.192 Uiso 1 1 calc R . .
C44 C 0.6205(7) 0.5220(18) 0.3282(9) 0.189(10) Uani 1 1 d . . .
H44A H 0.5884 0.4662 0.3119 0.226 Uiso 1 1 calc R . .
C45 C 0.6733(6) 0.4872(11) 0.3767(7) 0.141(4) Uani 1 1 d . . .
H45A H 0.6785 0.4084 0.3928 0.169 Uiso 1 1 calc R . .
C46 C 0.7201(4) 0.5760(8) 0.4016(5) 0.094(2) Uani 1 1 d . . .
H46A H 0.7565 0.5556 0.4355 0.113 Uiso 1 1 calc R . .
P3 P 0.61213(9) 0.31312(19) 0.67216(9) 0.0755(5) Uani 1 1 d . . .
F1 F 0.5737(2) 0.3724(4) 0.6020(2) 0.1139(16) Uani 1 1 d . . .
F2 F 0.6339(3) 0.4421(4) 0.7012(2) 0.1183(16) Uani 1 1 d . . .
F3 F 0.6497(2) 0.2559(4) 0.7423(2) 0.1145(15) Uani 1 1 d . . .
F4 F 0.5912(3) 0.1870(5) 0.6427(3) 0.156(2) Uani 1 1 d . . .
F5 F 0.5518(2) 0.3262(7) 0.6980(3) 0.145(2) Uani 1 1 d . . .
F6 F 0.6718(3) 0.3071(7) 0.6441(3) 0.156(2) Uani 1 1 d . . .
P4 P 0.05249(9) 0.67227(19) 0.18228(10) 0.0784(5) Uani 1 1 d . . .
F7 F 0.0316(2) 0.7980(5) 0.2042(3) 0.142(2) Uani 1 1 d . . .
F8 F 0.0017(3) 0.6778(6) 0.1137(3) 0.155(2) Uani 1 1 d . . .
F9 F 0.0992(3) 0.6647(5) 0.2537(3) 0.196(4) Uani 1 1 d . . .
F10 F 0.1018(4) 0.7397(9) 0.1572(5) 0.245(5) Uani 1 1 d . . .
F11 F 0.0024(5) 0.6124(7) 0.2075(5) 0.237(5) Uani 1 1 d . . .
F12 F 0.0738(3) 0.5505(6) 0.1613(4) 0.206(4) Uani 1 1 d . . .
O1 O 0.4006(9) 0.282(2) 0.3280(10) 0.214(8) Uiso 0.50 1 d P . .

loop_
_atom_site_aniso_label
_atom_site_aniso_U_11
_atom_site_aniso_U_22
_atom_site_aniso_U_33
_atom_site_aniso_U_23
_atom_site_aniso_U_13
_atom_site_aniso_U_12
Os1 0.03584(12) 0.04711(14) 0.03565(12) -0.00069(9) 0.00639(8) 0.00410(9)
P1 0.0582(9) 0.0663(10) 0.0473(8) 0.0117(7) 0.0205(7) 0.0262(8)
P2 0.0466(8) 0.0704(10) 0.0407(7) -0.0073(7) 0.0077(6) 0.0176(7)
N1 0.040(2) 0.044(2) 0.042(2) 0.0027(19) 0.0035(18) 0.004(2)
N2 0.035(2) 0.068(3) 0.046(2) -0.010(2) 0.0114(18) -0.003(2)
N3 0.047(2) 0.046(3) 0.036(2) -0.0003(18) 0.0122(18) 0.003(2)
N4 0.040(2) 0.041(2) 0.055(3) 0.007(2) 0.0138(19) 0.002(2)
C1 0.041(3) 0.059(4) 0.049(3) 0.000(3) 0.006(2) 0.000(3)
C2 0.053(4) 0.067(4) 0.063(4) 0.011(3) 0.000(3) 0.008(3)
C3 0.077(5) 0.065(4) 0.068(4) 0.024(3) 0.021(3) 0.018(4)
C4 0.073(4) 0.054(4) 0.070(4) 0.008(3) 0.033(3) -0.004(3)
C5 0.045(3) 0.044(3) 0.055(3) -0.005(3) 0.015(2) -0.001(3)
C6 0.048(3) 0.063(4) 0.061(3) -0.010(3) 0.018(3) -0.012(3)
C7 0.064(5) 0.095(6) 0.109(6) 0.005(4) 0.022(4) -0.027(4)
C8 0.057(5) 0.122(8) 0.138(8) -0.017(6) 0.019(5) -0.035(5)
C9 0.037(4) 0.129(7) 0.096(6) -0.030(5) 0.004(3) -0.005(4)
C10 0.038(3) 0.094(5) 0.058(3) -0.016(3) 0.004(3) 0.000(3)
C11 0.063(4) 0.061(4) 0.050(3) -0.001(3) 0.021(3) -0.001(3)
C12 0.090(5) 0.077(5) 0.060(4) -0.005(3) 0.041(4) 0.000(4)
C13 0.105(6) 0.083(5) 0.054(4) -0.016(4) 0.024(4) -0.006(5)
C14 0.090(5) 0.067(4) 0.054(4) -0.017(3) 0.012(3) -0.015(4)
C15 0.064(4) 0.042(3) 0.046(3) 0.001(2) 0.008(3) 0.001(3)
C16 0.058(4) 0.039(3) 0.057(3) -0.002(3) 0.009(3) -0.003(3)
C17 0.065(4) 0.053(4) 0.084(5) -0.008(3) 0.007(3) -0.010(3)
C18 0.058(4) 0.057(4) 0.126(7) 0.003(4) 0.022(4) -0.017(3)
C19 0.053(4) 0.060(4) 0.109(6) 0.023(4) 0.032(4) 0.007(3)
C20 0.051(3) 0.047(3) 0.074(4) 0.013(3) 0.023(3) 0.008(3)
C21 0.077(4) 0.047(4) 0.093(5) 0.014(3) 0.032(4) 0.022(3)
C22 0.113(7) 0.062(5) 0.125(7) 0.007(5) 0.053(5) 0.021(5)
C23 0.163(10) 0.044(5) 0.223(13) -0.020(7) 0.087(10) 0.004(6)
C24 0.124(10) 0.067(6) 0.239(16) -0.009(8) 0.056(10) 0.019(6)
C25 0.109(8) 0.060(6) 0.257(15) 0.049(8) 0.087(9) 0.021(6)
C26 0.080(5) 0.077(5) 0.144(7) 0.034(5) 0.050(5) 0.029(5)
C27 0.063(4) 0.107(5) 0.061(4) 0.021(4) 0.021(3) 0.048(4)
C28 0.067(5) 0.156(8) 0.061(4) 0.006(4) 0.018(3) 0.046(5)
C29 0.080(6) 0.286(17) 0.091(6) 0.006(7) 0.027(5) 0.080(8)
C30 0.077(7) 0.65(4) 0.114(9) 0.006(14) 0.008(6) 0.150(13)
C31 0.102(8) 0.70(4) 0.076(7) 0.029(12) 0.009(6) 0.189(16)
C32 0.088(7) 0.341(17) 0.061(5) 0.030(7) 0.006(4) 0.095(9)
C33 0.084(5) 0.098(5) 0.051(3) 0.031(4) 0.031(3) 0.044(4)
C34 0.090(5) 0.113(6) 0.041(3) 0.014(3) 0.025(3) 0.053(5)
C35 0.042(3) 0.060(4) 0.057(3) -0.012(3) 0.016(2) 0.004(3)
C36 0.056(4) 0.099(5) 0.074(4) -0.023(4) 0.015(3) 0.013(4)
C37 0.069(5) 0.108(6) 0.091(5) -0.041(4) 0.029(4) 0.010(4)
C38 0.058(4) 0.064(4) 0.123(6) -0.013(4) 0.041(4) 0.011(3)
C39 0.052(4) 0.069(4) 0.094(5) 0.013(4) 0.017(3) 0.018(3)
C40 0.050(3) 0.067(4) 0.065(4) 0.001(3) 0.016(3) 0.009(3)
C41 0.048(4) 0.113(6) 0.068(4) -0.044(4) 0.006(3) 0.015(4)
C42 0.058(5) 0.185(10) 0.088(5) -0.068(6) -0.012(4) 0.015(5)
C43 0.069(7) 0.259(18) 0.129(10) -0.105(13) -0.014(6) 0.023(11)
C44 0.089(10) 0.28(2) 0.204(18) -0.173(18) 0.057(11) -0.059(14)
C45 0.125(9) 0.125(9) 0.195(11) -0.070(9) 0.083(8) -0.044(8)
C46 0.072(5) 0.100(6) 0.115(7) -0.039(5) 0.032(5) -0.015(5)
P3 0.0679(11) 0.0836(14) 0.0718(11) -0.0088(10) 0.0129(9) -0.0108(10)
F1 0.111(4) 0.132(4) 0.083(3) 0.014(3) -0.003(2) -0.022(3)
F2 0.146(4) 0.095(3) 0.101(3) -0.008(3) 0.008(3) -0.027(3)
F3 0.135(4) 0.104(3) 0.090(3) 0.010(3) 0.004(3) 0.012(3)
F4 0.236(7) 0.084(3) 0.127(4) -0.025(3) 0.012(4) -0.037(4)
F5 0.090(4) 0.212(6) 0.149(5) 0.013(5) 0.058(3) 0.001(4)
F6 0.107(4) 0.239(7) 0.136(4) -0.008(5) 0.058(3) 0.010(5)
P4 0.0616(11) 0.0810(13) 0.0779(12) -0.0209(10) -0.0074(9) 0.0020(10)
F7 0.122(4) 0.127(4) 0.146(4) -0.054(4) -0.022(3) 0.038(3)
F8 0.141(5) 0.175(5) 0.106(4) -0.054(4) -0.044(3) 0.057(4)
F9 0.219(7) 0.120(4) 0.156(5) -0.045(4) -0.113(5) 0.060(5)
F10 0.217(8) 0.291(11) 0.289(10) -0.085(9) 0.175(8) -0.111(8)
F11 0.301(12) 0.245(10) 0.193(8) -0.043(6) 0.118(8) -0.164(8)
F12 0.160(6) 0.143(5) 0.233(7) -0.107(5) -0.090(5) 0.079(5)

loop_
_atom_type_symbol
_atom_type_description
_atom_type_scat_dispersion_real
_atom_type_scat_dispersion_imag
_atom_type_scat_source
C C 0.0033 0.0016 'International Tables Vol C Tables 4.2.6.8 and 6.1.1.4'
H H 0.0000 0.0000 'International Tables Vol C Tables 4.2.6.8 and 6.1.1.4'
N N 0.0061 0.0033 'International Tables Vol C Tables 4.2.6.8 and 6.1.1.4'
F F 0.0171 0.0103 'International Tables Vol C Tables 4.2.6.8 and 6.1.1.4'
P P 0.1023 0.0942 'International Tables Vol C Tables 4.2.6.8 and 6.1.1.4'
Os Os -1.2165 7.6030 'International Tables Vol C Tables 4.2.6.8 and 6.1.1.4'
O O 0.0106 0.0060 'International Tables Vol C Tables 4.2.6.8 and 6.1.1.4'

loop_
_geom_angle_atom_site_label_1
_geom_angle_atom_site_label_2
_geom_angle_atom_site_label_3
_geom_angle
_geom_angle_site_symmetry_1
_geom_angle_site_symmetry_3
_geom_angle_publ_flag
N4 Os1 N2 168.16(16) . . ?
N4 Os1 N3 77.63(16) . . ?
N2 Os1 N3 93.49(16) . . ?
N4 Os1 N1 93.67(16) . . ?
N2 Os1 N1 76.90(17) . . ?
N3 Os1 N1 79.81(16) . . ?
N4 Os1 P2 99.47(12) . . ?
N2 Os1 P2 89.43(12) . . ?
N3 Os1 P2 177.08(12) . . ?
N1 Os1 P2 100.83(12) . . ?
N4 Os1 P1 85.97(12) . . ?
N2 Os1 P1 102.91(14) . . ?
N3 Os1 P1 96.01(12) . . ?
N1 Os1 P1 175.78(11) . . ?
P2 Os1 P1 83.38(7) . . ?
C27 P1 C21 104.1(3) . . ?
C27 P1 C33 104.7(3) . . ?
C21 P1 C33 103.6(3) . . ?
C27 P1 Os1 119.5(2) . . ?
C21 P1 Os1 114.6(2) . . ?
C33 P1 Os1 108.8(2) . . ?
C34 P2 C35 104.3(3) . . ?
C34 P2 C41 102.6(4) . . ?
C35 P2 C41 100.6(3) . . ?
C34 P2 Os1 108.3(2) . . ?
C35 P2 Os1 122.39(18) . . ?
C41 P2 Os1 116.4(2) . . ?
C1 N1 C5 118.2(5) . . ?
C1 N1 Os1 126.1(4) . . ?
C5 N1 Os1 114.3(3) . . ?
C6 N2 C10 116.6(5) . . ?
C6 N2 Os1 117.0(3) . . ?
C10 N2 Os1 126.2(4) . . ?
C11 N3 C15 118.6(5) . . ?
C11 N3 Os1 126.1(4) . . ?
C15 N3 Os1 115.1(3) . . ?
C20 N4 C16 116.8(5) . . ?
C20 N4 Os1 127.5(4) . . ?
C16 N4 Os1 115.5(3) . . ?
N1 C1 C2 122.6(5) . . ?
N1 C1 H1A 118.7 . . ?
C2 C1 H1A 118.7 . . ?
C3 C2 C1 119.5(6) . . ?
C3 C2 H2A 120.2 . . ?
C1 C2 H2A 120.2 . . ?
C2 C3 C4 119.0(6) . . ?
C2 C3 H3A 120.5 . . ?
C4 C3 H3A 120.5 . . ?
C3 C4 C5 120.5(6) . . ?
C3 C4 H4A 119.8 . . ?
C5 C4 H4A 119.8 . . ?
N1 C5 C4 120.1(5) . . ?
N1 C5 C6 114.9(5) . . ?
C4 C5 C6 125.0(5) . . ?
N2 C6 C7 122.2(6) . . ?
N2 C6 C5 115.5(5) . . ?
C7 C6 C5 122.2(6) . . ?
C8 C7 C6 118.6(8) . . ?
C8 C7 H7A 120.7 . . ?
C6 C7 H7A 120.7 . . ?
C9 C8 C7 120.1(8) . . ?
C9 C8 H8A 120.0 . . ?
C7 C8 H8A 120.0 . . ?
C8 C9 C10 119.3(7) . . ?
C8 C9 H9A 120.3 . . ?
C10 C9 H9A 120.3 . . ?
N2 C10 C9 123.0(7) . . ?
N2 C10 H10A 118.5 . . ?
C9 C10 H10A 118.5 . . ?
N3 C11 C12 122.5(6) . . ?
N3 C11 H11A 118.8 . . ?
C12 C11 H11A 118.8 . . ?
C13 C12 C11 119.3(6) . . ?
C13 C12 H12A 120.3 . . ?
C11 C12 H12A 120.3 . . ?
C12 C13 C14 119.3(6) . . ?
C12 C13 H13A 120.4 . . ?
C14 C13 H13A 120.4 . . ?
C13 C14 C15 119.9(6) . . ?
C13 C14 H14A 120.1 . . ?
C15 C14 H14A 120.1 . . ?
N3 C15 C14 120.4(6) . . ?
N3 C15 C16 115.9(5) . . ?
C14 C15 C16 123.7(6) . . ?
N4 C16 C17 120.4(6) . . ?
N4 C16 C15 115.3(5) . . ?
C17 C16 C15 124.2(6) . . ?
C18 C17 C16 120.5(7) . . ?
C18 C17 H17A 119.8 . . ?
C16 C17 H17A 119.8 . . ?
C17 C18 C19 119.1(7) . . ?
C17 C18 H18A 120.4 . . ?
C19 C18 H18A 120.4 . . ?
C20 C19 C18 118.7(6) . . ?
C20 C19 H19A 120.6 . . ?
C18 C19 H19A 120.6 . . ?
N4 C20 C19 124.3(6) . . ?
N4 C20 H20A 117.9 . . ?
C19 C20 H20A 117.9 . . ?
C26 C21 C22 116.3(8) . . ?
C26 C21 P1 123.1(6) . . ?
C22 C21 P1 120.1(6) . . ?
C23 C22 C21 121.0(9) . . ?
C23 C22 H22A 119.5 . . ?
C21 C22 H22A 119.5 . . ?
C24 C23 C22 121.5(12) . . ?
C24 C23 H23A 119.3 . . ?
C22 C23 H23A 119.3 . . ?
C23 C24 C25 121.6(12) . . ?
C23 C24 H24A 119.2 . . ?
C25 C24 H24A 119.2 . . ?
C24 C25 C26 119.0(10) . . ?
C24 C25 H25A 120.5 . . ?
C26 C25 H25A 120.5 . . ?
C21 C26 C25 120.6(9) . . ?
C21 C26 H26A 119.7 . . ?
C25 C26 H26A 119.7 . . ?
C32 C27 C28 119.1(7) . . ?
C32 C27 P1 120.7(6) . . ?
C28 C27 P1 119.8(5) . . ?
C29 C28 C27 121.4(7) . . ?
C29 C28 H28A 119.3 . . ?
C27 C28 H28A 119.3 . . ?
C30 C29 C28 118.7(9) . . ?
C30 C29 H29A 120.7 . . ?
C28 C29 H29A 120.7 . . ?
C31 C30 C29 120.7(10) . . ?
C31 C30 H30A 119.6 . . ?
C29 C30 H30A 119.6 . . ?
C30 C31 C32 121.6(10) . . ?
C30 C31 H31A 119.2 . . ?
C32 C31 H31A 119.2 . . ?
C27 C32 C31 118.5(9) . . ?
C27 C32 H32A 120.8 . . ?
C31 C32 H32A 120.8 . . ?
C34 C33 P1 118.0(5) . . ?
C34 C33 H33A 121.0 . . ?
P1 C33 H33A 121.0 . . ?
C33 C34 P2 119.9(5) . . ?
C33 C34 H34A 120.1 . . ?
P2 C34 H34A 120.1 . . ?
C40 C35 C36 118.3(5) . . ?
C40 C35 P2 120.9(4) . . ?
C36 C35 P2 120.7(4) . . ?
C35 C36 C37 120.8(6) . . ?
C35 C36 H36A 119.6 . . ?
C37 C36 H36A 119.6 . . ?
C38 C37 C36 120.2(7) . . ?
C38 C37 H37A 119.9 . . ?
C36 C37 H37A 119.9 . . ?
C37 C38 C39 119.8(6) . . ?
C37 C38 H38A 120.1 . . ?
C39 C38 H38A 120.1 . . ?
C38 C39 C40 120.6(6) . . ?
C38 C39 H39A 119.7 . . ?
C40 C39 H39A 119.7 . . ?
C35 C40 C39 120.2(6) . . ?
C35 C40 H40A 119.9 . . ?
C39 C40 H40A 119.9 . . ?
C46 C41 C42 120.1(9) . . ?
C46 C41 P2 119.0(6) . . ?
C42 C41 P2 120.8(8) . . ?
C41 C42 C43 117.8(11) . . ?
C41 C42 H42A 121.1 . . ?
C43 C42 H42A 121.1 . . ?
C44 C43 C42 121.8(15) . . ?
C44 C43 H43A 119.1 . . ?
C42 C43 H43A 119.1 . . ?
C43 C44 C45 121.8(16) . . ?
C43 C44 H44A 119.1 . . ?
C45 C44 H44A 119.1 . . ?
C44 C45 C46 117.2(14) . . ?
C44 C45 H45A 121.4 . . ?
C46 C45 H45A 121.4 . . ?
C41 C46 C45 121.2(10) . . ?
C41 C46 H46A 119.4 . . ?
C45 C46 H46A 119.4 . . ?
F4 P3 F5 91.3(4) . . ?
F4 P3 F6 90.7(4) . . ?
F5 P3 F6 176.7(4) . . ?
F4 P3 F3 90.7(3) . . ?
F5 P3 F3 91.3(3) . . ?
F6 P3 F3 91.3(3) . . ?
F4 P3 F2 179.1(4) . . ?
F5 P3 F2 89.4(3) . . ?
F6 P3 F2 88.5(4) . . ?
F3 P3 F2 89.8(3) . . ?
F4 P3 F1 89.9(3) . . ?
F5 P3 F1 88.1(3) . . ?
F6 P3 F1 89.4(3) . . ?
F3 P3 F1 179.1(3) . . ?
F2 P3 F1 89.6(3) . . ?
F11 P4 F10 176.9(6) . . ?
F11 P4 F12 90.5(5) . . ?
F10 P4 F12 92.6(5) . . ?
F11 P4 F9 91.2(6) . . ?
F10 P4 F9 89.2(5) . . ?
F12 P4 F9 92.1(3) . . ?
F11 P4 F8 84.6(5) . . ?
F10 P4 F8 95.0(5) . . ?
F12 P4 F8 89.1(3) . . ?
F9 P4 F8 175.6(5) . . ?
F11 P4 F7 90.2(4) . . ?
F10 P4 F7 86.7(5) . . ?
F12 P4 F7 179.2(4) . . ?
F9 P4 F7 87.4(3) . . ?
F8 P4 F7 91.4(3) . . ?

loop_
_geom_bond_atom_site_label_1
_geom_bond_atom_site_label_2
_geom_bond_distance
_geom_bond_site_symmetry_2
_geom_bond_publ_flag
Os1 N4 2.077(4) . ?
Os1 N2 2.090(4) . ?
Os1 N3 2.111(4) . ?
Os1 N1 2.134(4) . ?
Os1 P2 2.2844(18) . ?
Os1 P1 2.2911(18) . ?
P1 C27 1.822(6) . ?
P1 C21 1.820(7) . ?
P1 C33 1.824(6) . ?
P2 C34 1.815(7) . ?
P2 C35 1.826(5) . ?
P2 C41 1.836(8) . ?
N1 C1 1.332(6) . ?
N1 C5 1.368(6) . ?
N2 C6 1.340(7) . ?
N2 C10 1.358(7) . ?
N3 C11 1.332(7) . ?
N3 C15 1.343(7) . ?
N4 C20 1.347(6) . ?
N4 C16 1.375(7) . ?
C1 C2 1.369(8) . ?
C1 H1A 0.9300 . ?
C2 C3 1.351(9) . ?
C2 H2A 0.9300 . ?
C3 C4 1.362(9) . ?
C3 H3A 0.9300 . ?
C4 C5 1.375(8) . ?
C4 H4A 0.9300 . ?
C5 C6 1.464(8) . ?
C6 C7 1.379(8) . ?
C7 C8 1.377(12) . ?
C7 H7A 0.9300 . ?
C8 C9 1.326(11) . ?
C8 H8A 0.9300 . ?
C9 C10 1.367(10) . ?
C9 H9A 0.9300 . ?
C10 H10A 0.9300 . ?
C11 C12 1.366(8) . ?
C11 H11A 0.9300 . ?
C12 C13 1.341(9) . ?
C12 H12A 0.9300 . ?
C13 C14 1.365(9) . ?
C13 H13A 0.9300 . ?
C14 C15 1.379(8) . ?
C14 H14A 0.9300 . ?
C15 C16 1.449(8) . ?
C16 C17 1.392(8) . ?
C17 C18 1.358(10) . ?
C17 H17A 0.9300 . ?
C18 C19 1.374(11) . ?
C18 H18A 0.9300 . ?
C19 C20 1.358(9) . ?
C19 H19A 0.9300 . ?
C20 H20A 0.9300 . ?
C21 C26 1.395(9) . ?
C21 C22 1.402(10) . ?
C22 C23 1.362(12) . ?
C22 H22A 0.9300 . ?
C23 C24 1.316(14) . ?
C23 H23A 0.9300 . ?
C24 C25 1.346(16) . ?
C24 H24A 0.9300 . ?
C25 C26 1.412(13) . ?
C25 H25A 0.9300 . ?
C26 H26A 0.9300 . ?
C27 C32 1.358(10) . ?
C27 C28 1.363(9) . ?
C28 C29 1.358(11) . ?
C28 H28A 0.9300 . ?
C29 C30 1.343(14) . ?
C29 H29A 0.9300 . ?
C30 C31 1.325(15) . ?
C30 H30A 0.9300 . ?
C31 C32 1.369(14) . ?
C31 H31A 0.9300 . ?
C32 H32A 0.9300 . ?
C33 C34 1.282(9) . ?
C33 H33A 0.9300 . ?
C34 H34A 0.9300 . ?
C35 C40 1.369(8) . ?
C35 C36 1.380(8) . ?
C36 C37 1.373(9) . ?
C36 H36A 0.9300 . ?
C37 C38 1.350(11) . ?
C37 H37A 0.9300 . ?
C38 C39 1.361(10) . ?
C38 H38A 0.9300 . ?
C39 C40 1.379(8) . ?
C39 H39A 0.9300 . ?
C40 H40A 0.9300 . ?
C41 C46 1.340(11) . ?
C41 C42 1.375(10) . ?
C42 C43 1.398(16) . ?
C42 H42A 0.9300 . ?
C43 C44 1.31(2) . ?
C43 H43A 0.9300 . ?
C44 C45 1.358(19) . ?
C44 H44A 0.9300 . ?
C45 C46 1.415(12) . ?
C45 H45A 0.9300 . ?
C46 H46A 0.9300 . ?
P3 F4 1.542(5) . ?
P3 F5 1.550(5) . ?
P3 F6 1.558(5) . ?
P3 F3 1.574(5) . ?
P3 F2 1.572(5) . ?
P3 F1 1.589(5) . ?
P4 F11 1.483(7) . ?
P4 F10 1.507(7) . ?
P4 F12 1.526(6) . ?
P4 F9 1.535(5) . ?
P4 F8 1.532(5) . ?
P4 F7 1.568(5) . ?
